data_4113819
loop_
_publ_author_name
'Arnold B. Tamayo'
'Bert D. Alleyne'
'Peter I. Djurovich'
'Sergey Lamansky'
'Irina Tsyba'
'Nam N. Ho'
'Robert Bau'
'Mark E. Thompson'

_publ_section_title
;
 Synthesis and Characterization of Facial and Meridional
 Tris-cyclometalated Iridium(III) Complexes
;
_journal_name_full 'Journal of the American Chemical Society'
_journal_page_first 7377
_journal_page_last 7387
_journal_paper_doi 10.1021/ja034537z
_journal_volume 125
_journal_year 2003
_chemical_formula_sum 'C30 H18 F9 Ir N6'
_chemical_formula_weight 825.70
_chemical_name_systematic
; 
 ? 
;
_space_group_IT_number 61
_symmetry_cell_setting monoclinic
_symmetry_space_group_name_Hall '-P 2ac 2ab'
_symmetry_space_group_name_H-M 'P b c a'
_atom_sites_solution_hydrogens geom
_atom_sites_solution_primary direct
_atom_sites_solution_secondary difmap
_audit_creation_method SHELXL-97
_cell_angle_alpha 90.00
_cell_angle_beta 90.00
_cell_angle_gamma 90.00
_cell_formula_units_Z 16
_cell_length_a 17.5088(13)
_cell_length_b 17.0833(12)
_cell_length_c 40.472(3)
_cell_measurement_reflns_used 8739
_cell_measurement_temperature 296(2)
_cell_measurement_theta_max 27.17
_cell_measurement_theta_min 2.25
_cell_volume 12105.5(15)
_computing_cell_refinement 'Bruker SMART'
_computing_data_collection 'Bruker SMART'
_computing_data_reduction 'Bruker SAINT'
_computing_molecular_graphics 'Bruker SHELXTL'
_computing_publication_material 'Bruker SHELXTL'
_computing_structure_refinement 'SHELXL-97 (Sheldrick, 1997)'
_computing_structure_solution 'SHELXS-97 (Sheldrick, 1990)'
_diffrn_ambient_temperature 296(2)
_diffrn_measured_fraction_theta_full 1.000
_diffrn_measured_fraction_theta_max 1.000
_diffrn_measurement_device_type 'CCD area detector'
_diffrn_measurement_method 'phi and omega scans'
_diffrn_radiation_monochromator graphite
_diffrn_radiation_source 'fine-focus sealed tube'
_diffrn_radiation_type MoK\a
_diffrn_radiation_wavelength 0.71073
_diffrn_reflns_av_R_equivalents 0.0459
_diffrn_reflns_av_sigmaI/netI 0.0370
_diffrn_reflns_limit_h_max 20
_diffrn_reflns_limit_h_min -13
_diffrn_reflns_limit_k_max 19
_diffrn_reflns_limit_k_min -20
_diffrn_reflns_limit_l_max 47
_diffrn_reflns_limit_l_min -47
_diffrn_reflns_number 59022
_diffrn_reflns_theta_full 24.71
_diffrn_reflns_theta_max 24.71
_diffrn_reflns_theta_min 1.01
_exptl_absorpt_coefficient_mu 4.499
_exptl_absorpt_correction_type none
_exptl_crystal_colour colorless
_exptl_crystal_density_diffrn 1.812
_exptl_crystal_density_meas 0
_exptl_crystal_description cube
_exptl_crystal_F_000 6368
_exptl_crystal_size_max 0.18
_exptl_crystal_size_mid 0.165
_exptl_crystal_size_min 0.14
_refine_diff_density_max 1.001
_refine_diff_density_min -0.605
_refine_diff_density_rms 0.109
_refine_ls_extinction_coef 0.000000(7)
_refine_ls_extinction_expression Fc^*^=kFc[1+0.001xFc^2^\l^3^/sin(2\q)]^-1/4^
_refine_ls_extinction_method SHELXL
_refine_ls_goodness_of_fit_ref 1.037
_refine_ls_hydrogen_treatment mixed
_refine_ls_matrix_type full
_refine_ls_number_parameters 786
_refine_ls_number_reflns 10321
_refine_ls_number_restraints 108
_refine_ls_restrained_S_all 1.050
_refine_ls_R_factor_all 0.0731
_refine_ls_R_factor_gt 0.0495
_refine_ls_shift/su_max 3.419
_refine_ls_shift/su_mean 0.051
_refine_ls_structure_factor_coef Fsqd
_refine_ls_weighting_details 'calc w=1/[\s^2^(Fo^2^)+(0.0422P)^2^+71.8154P] where P=(Fo^2^+2Fc^2^)/3'
_refine_ls_weighting_scheme calc
_refine_ls_wR_factor_gt 0.1143
_refine_ls_wR_factor_ref 0.1269
_reflns_number_gt 7384
_reflns_number_total 10321
_reflns_threshold_expression >2sigma(I)
_cod_data_source_file ja034537zsi20030403_065644.cif
_cod_data_source_block irarnm
_cod_original_cell_volume 12105.4(15)
_cod_original_sg_symbol_H-M 'P 1 21/c 1'
_cod_database_code 4113819

loop_
_symmetry_equiv_pos_as_xyz
'x, y, z'
'-x+1/2, -y, z+1/2'
'-x, y+1/2, -z+1/2'
'x+1/2, -y+1/2, -z'
'-x, -y, -z'
'x-1/2, y, -z-1/2'
'x, -y-1/2, z-1/2'
'-x-1/2, y-1/2, z'

loop_
_atom_site_label
_atom_site_type_symbol
_atom_site_fract_x
_atom_site_fract_y
_atom_site_fract_z
_atom_site_U_iso_or_equiv
_atom_site_adp_type
_atom_site_occupancy
_atom_site_symmetry_multiplicity
_atom_site_calc_flag
_atom_site_refinement_flags
_atom_site_disorder_assembly
_atom_site_disorder_group
Ir1 Ir 0.71628(2) 0.033780(18) 0.106419(8) 0.05253(12) Uani 1 1 d . . .
Ir2 Ir 0.21532(2) 0.95263(2) 0.144727(8) 0.05552(12) Uani 1 1 d . . .
N1 N 0.8063(5) 0.0070(4) 0.07351(17) 0.066(2) Uani 1 1 d . . .
N2 N 0.8516(5) -0.0523(4) 0.08410(18) 0.067(2) Uani 1 1 d . . .
N3 N 0.6427(5) -0.0498(4) 0.08460(18) 0.066(2) Uani 1 1 d . . .
N4 N 0.5797(5) -0.0651(4) 0.1031(2) 0.070(2) Uani 1 1 d . . .
N5 N 0.6804(4) 0.1276(4) 0.07616(18) 0.0627(19) Uani 1 1 d . . .
N6 N 0.7199(5) 0.1938(4) 0.08190(18) 0.065(2) Uani 1 1 d . . .
N7 N 0.2486(5) 1.0430(5) 0.17712(18) 0.069(2) Uani 1 1 d . . .
N8 N 0.3067(5) 1.0879(5) 0.1650(2) 0.076(2) Uani 1 1 d . . .
N9 N 0.2933(4) 0.8693(5) 0.16315(19) 0.066(2) Uani 1 1 d . . .
N10 N 0.2981(5) 0.8038(5) 0.1444(2) 0.075(2) Uani 1 1 d . . .
N11 N 0.1265(5) 0.9185(5) 0.17658(18) 0.068(2) Uani 1 1 d . . .
N12 N 0.0611(5) 0.9584(5) 0.1719(2) 0.070(2) Uani 1 1 d . . .
F1A F 0.8618(5) -0.1482(7) 0.2325(2) 0.110(4) Uiso 0.578(7) 1 d PD A 1
F2A F 0.7769(7) -0.2284(5) 0.2175(3) 0.123(5) Uiso 0.578(7) 1 d PD A 1
F3A F 0.7441(6) -0.1120(7) 0.2307(2) 0.114(4) Uiso 0.578(7) 1 d PD A 1
F4A F 0.6090(5) 0.1168(7) 0.2372(2) 0.105(4) Uiso 0.578(7) 1 d PD A 1
F5A F 0.4879(6) 0.0923(6) 0.2370(2) 0.105(4) Uiso 0.578(7) 1 d PD A 1
F6A F 0.5304(7) 0.1907(4) 0.2108(2) 0.104(4) Uiso 0.578(7) 1 d PD A 1
F7A F 0.9679(5) 0.1544(6) 0.1935(2) 0.096(4) Uiso 0.578(7) 1 d PD A 1
F8A F 0.8662(6) 0.1630(8) 0.2227(2) 0.130(5) Uiso 0.578(7) 1 d PD A 1
F9A F 0.9243(6) 0.2656(5) 0.2061(3) 0.102(4) Uiso 0.578(7) 1 d PD A 1
F10A F 0.4576(7) 1.0569(7) 0.0242(3) 0.144(6) Uiso 0.578(7) 1 d PD A 1
F11A F 0.3413(6) 1.0259(8) 0.0161(2) 0.135(5) Uiso 0.578(7) 1 d PD A 1
F12A F 0.4185(8) 0.9378(5) 0.0311(3) 0.116(5) Uiso 0.578(7) 1 d PD A 1
F13A F 0.1445(6) 0.7816(8) 0.0041(2) 0.135(5) Uiso 0.578(7) 1 d PD A 1
F14A F 0.0490(6) 0.7508(7) 0.0347(3) 0.149(6) Uiso 0.578(7) 1 d PD A 1
F15A F 0.0759(6) 0.8701(5) 0.0254(3) 0.101(4) Uiso 0.578(7) 1 d PD A 1
F16A F 0.1211(5) 1.1432(6) 0.0392(2) 0.087(3) Uiso 0.578(7) 1 d PD A 1
F17A F 0.0597(7) 1.2271(4) 0.0668(2) 0.103(4) Uiso 0.578(7) 1 d PD A 1
F18A F -0.0003(6) 1.1401(7) 0.0380(3) 0.137(5) Uiso 0.578(7) 1 d PD A 1
F1B F 0.7249(5) -0.1534(9) 0.2241(3) 0.098(5) Uiso 0.422(7) 1 d PD A 2
F2B F 0.8279(10) -0.0916(9) 0.2344(3) 0.129(7) Uiso 0.422(7) 1 d PD A 2
F3B F 0.8321(10) -0.2142(8) 0.2251(4) 0.162(8) Uiso 0.422(7) 1 d PD A 2
F4B F 0.4954(8) 0.1717(8) 0.2161(4) 0.142(8) Uiso 0.422(7) 1 d PD A 2
F5B F 0.6132(6) 0.1542(8) 0.2271(3) 0.096(5) Uiso 0.422(7) 1 d PD A 2
F6B F 0.5310(11) 0.0749(8) 0.2459(2) 0.129(7) Uiso 0.422(7) 1 d PD A 2
F7B F 0.8817(8) 0.2434(8) 0.2197(3) 0.112(6) Uiso 0.422(7) 1 d PD A 2
F8B F 0.9761(5) 0.1989(10) 0.1912(3) 0.132(7) Uiso 0.422(7) 1 d PD A 2
F9B F 0.8955(8) 0.1214(6) 0.2126(3) 0.093(5) Uiso 0.422(7) 1 d PD A 2
F10B F 0.3731(10) 1.0659(9) 0.0159(3) 0.130(7) Uiso 0.422(7) 1 d PD A 2
F11B F 0.4803(5) 1.0199(10) 0.0325(3) 0.109(6) Uiso 0.422(7) 1 d PD A 2
F12B F 0.3850(9) 0.9433(6) 0.0259(3) 0.107(6) Uiso 0.422(7) 1 d PD A 2
F13B F 0.0331(5) 0.7971(10) 0.0404(3) 0.114(6) Uiso 0.422(7) 1 d PD A 2
F14B F 0.1175(9) 0.8618(7) 0.0133(3) 0.133(7) Uiso 0.422(7) 1 d PD A 2
F15B F 0.1180(8) 0.7356(7) 0.0136(3) 0.104(5) Uiso 0.422(7) 1 d PD A 2
F16B F 0.0783(12) 1.1132(9) 0.0309(3) 0.160(8) Uiso 0.422(7) 1 d PD A 2
F17B F -0.0170(6) 1.1725(8) 0.0512(3) 0.097(5) Uiso 0.422(7) 1 d PD A 2
F18B F 0.0949(9) 1.2166(7) 0.0602(4) 0.149(9) Uiso 0.422(7) 1 d PD A 2
C1 C 0.7735(5) -0.0480(4) 0.1324(2) 0.058(2) Uani 1 1 d . . .
C2 C 0.8361(5) -0.0830(5) 0.1164(2) 0.065(2) Uani 1 1 d . . .
C3 C 0.8821(7) -0.1402(6) 0.1301(3) 0.091(3) Uani 1 1 d . . .
H3 H 0.9222 -0.1621 0.1182 0.109 Uiso 1 1 calc R . .
C4 C 0.8664(7) -0.1637(6) 0.1620(3) 0.092(4) Uani 1 1 d . . .
H4 H 0.8957 -0.2030 0.1717 0.111 Uiso 1 1 calc R . .
C5 C 0.8088(5) -0.1302(5) 0.17938(17) 0.077(3) Uani 1 1 d D A .
C6 C 0.7631(5) -0.0728(5) 0.1653(2) 0.067(3) Uani 1 1 d . . .
H6 H 0.7247 -0.0500 0.1780 0.080 Uiso 1 1 calc R . .
C7 C 0.6281(5) 0.0353(5) 0.1383(2) 0.054(2) Uani 1 1 d . . .
C8 C 0.5709(6) -0.0208(5) 0.1326(2) 0.063(2) Uani 1 1 d . . .
C9 C 0.5109(6) -0.0361(6) 0.1536(3) 0.084(3) Uani 1 1 d . . .
H9 H 0.4758 -0.0754 0.1490 0.101 Uiso 1 1 calc R . .
C10 C 0.5046(6) 0.0090(7) 0.1819(3) 0.085(3) Uani 1 1 d . . .
H10 H 0.4649 -0.0001 0.1967 0.101 Uiso 1 1 calc R . .
C11 C 0.5565(5) 0.0666(5) 0.18826(18) 0.068(2) Uani 1 1 d D A .
C12 C 0.6182(5) 0.0801(5) 0.1669(2) 0.060(2) Uani 1 1 d . . .
H12 H 0.6531 0.1194 0.1719 0.072 Uiso 1 1 calc R . .
C13 C 0.7735(5) 0.1237(5) 0.1271(2) 0.052(2) Uani 1 1 d . . .
C14 C 0.7683(5) 0.1952(5) 0.1104(2) 0.063(2) Uani 1 1 d . . .
C15 C 0.8054(6) 0.2622(5) 0.1202(2) 0.073(3) Uani 1 1 d . . .
H15 H 0.8008 0.3077 0.1078 0.088 Uiso 1 1 calc R . .
C16 C 0.8489(6) 0.2618(6) 0.1479(3) 0.082(3) Uani 1 1 d . . .
H16 H 0.8748 0.3068 0.1544 0.099 Uiso 1 1 calc R . .
C17 C 0.8543(4) 0.1945(5) 0.16617(17) 0.064(2) Uani 1 1 d D A .
C18 C 0.8166(5) 0.1266(5) 0.1565(2) 0.057(2) Uani 1 1 d . . .
H18 H 0.8200 0.0821 0.1696 0.068 Uiso 1 1 calc R . .
C19 C 0.8309(7) 0.0257(6) 0.0434(3) 0.085(3) Uani 1 1 d . . .
H19 H 0.8102 0.0649 0.0302 0.102 Uiso 1 1 calc R . .
C20 C 0.8916(8) -0.0218(7) 0.0347(3) 0.099(4) Uani 1 1 d . . .
H20 H 0.9187 -0.0212 0.0149 0.119 Uiso 1 1 calc R . .
C21 C 0.9034(7) -0.0694(7) 0.0609(3) 0.093(4) Uani 1 1 d . . .
H21 H 0.9412 -0.1075 0.0626 0.111 Uiso 1 1 calc R . .
C22 C 0.6373(7) -0.0936(6) 0.0575(2) 0.081(3) Uani 1 1 d . . .
H22 H 0.6730 -0.0943 0.0405 0.097 Uiso 1 1 calc R . .
C23 C 0.5717(8) -0.1376(7) 0.0582(3) 0.096(4) Uani 1 1 d . . .
H23 H 0.5548 -0.1730 0.0424 0.116 Uiso 1 1 calc R . .
C24 C 0.5370(7) -0.1186(6) 0.0870(3) 0.093(4) Uani 1 1 d . . .
H24 H 0.4910 -0.1391 0.0945 0.112 Uiso 1 1 calc R . .
C25 C 0.6393(6) 0.1401(6) 0.0490(2) 0.078(3) Uani 1 1 d . . .
H25 H 0.6072 0.1039 0.0389 0.093 Uiso 1 1 calc R . .
C26 C 0.6521(8) 0.2158(7) 0.0384(3) 0.101(4) Uani 1 1 d . . .
H26 H 0.6292 0.2401 0.0203 0.121 Uiso 1 1 calc R . .
C27 C 0.7037(7) 0.2477(6) 0.0590(3) 0.090(4) Uani 1 1 d . . .
H27 H 0.7242 0.2978 0.0576 0.108 Uiso 1 1 calc R . .
C28 C 0.7976(5) -0.1508(5) 0.2153(3) 0.108(4) Uiso 1 1 d D . .
C29 C 0.5479(5) 0.1165(5) 0.2186(2) 0.097(4) Uiso 1 1 d D . .
C30 C 0.9021(5) 0.1919(5) 0.1970(2) 0.090(3) Uiso 1 1 d D . .
C31 C 0.2972(5) 1.0046(6) 0.1176(2) 0.059(2) Uani 1 1 d . . .
C32 C 0.3353(6) 1.0680(6) 0.1330(2) 0.066(2) Uani 1 1 d . . .
C33 C 0.3947(6) 1.1096(7) 0.1192(3) 0.087(3) Uani 1 1 d . . .
H33 H 0.4177 1.1504 0.1307 0.104 Uiso 1 1 calc R . .
C34 C 0.4189(7) 1.0897(7) 0.0882(3) 0.094(3) Uani 1 1 d . . .
H34 H 0.4594 1.1162 0.0784 0.113 Uiso 1 1 calc R . .
C35 C 0.3828(5) 1.0303(6) 0.07185(18) 0.078(3) Uani 1 1 d D A .
C36 C 0.3237(6) 0.9883(6) 0.0859(2) 0.068(3) Uani 1 1 d . . .
H36 H 0.3010 0.9482 0.0739 0.082 Uiso 1 1 calc R . .
C37 C 0.2012(5) 0.8647(5) 0.1119(2) 0.055(2) Uani 1 1 d . . .
C38 C 0.2495(5) 0.8000(5) 0.1159(2) 0.062(2) Uani 1 1 d . . .
C39 C 0.2533(7) 0.7382(6) 0.0945(3) 0.089(3) Uani 1 1 d . . .
H39 H 0.2868 0.6969 0.0984 0.107 Uiso 1 1 calc R . .
C40 C 0.2069(7) 0.7381(6) 0.0671(3) 0.085(3) Uani 1 1 d . . .
H40 H 0.2084 0.6967 0.0522 0.102 Uiso 1 1 calc R . .
C41 C 0.1581(5) 0.8001(5) 0.06206(18) 0.069(2) Uani 1 1 d D A .
C42 C 0.1555(5) 0.8605(5) 0.0837(2) 0.063(2) Uani 1 1 d . . .
H42 H 0.1216 0.9013 0.0796 0.076 Uiso 1 1 calc R . .
C43 C 0.1279(5) 1.0165(5) 0.1264(2) 0.052(2) Uani 1 1 d . . .
C44 C 0.0585(5) 1.0087(6) 0.1439(2) 0.068(3) Uani 1 1 d . . .
C45 C -0.0073(6) 1.0450(7) 0.1343(3) 0.092(4) Uani 1 1 d . . .
H45 H -0.0517 1.0382 0.1466 0.110 Uiso 1 1 calc R . .
C46 C -0.0085(7) 1.0914(7) 0.1068(3) 0.090(3) Uani 1 1 d . . .
H46 H -0.0530 1.1173 0.1006 0.108 Uiso 1 1 calc R . .
C47 C 0.0580(5) 1.0994(4) 0.08811(18) 0.071(3) Uani 1 1 d D A .
C48 C 0.1240(5) 1.0626(5) 0.0979(2) 0.062(2) Uani 1 1 d . . .
H48 H 0.1677 1.0686 0.0851 0.074 Uiso 1 1 calc R . .
C49 C 0.2306(7) 1.0725(8) 0.2064(3) 0.091(3) Uani 1 1 d . . .
H49 H 0.1929 1.0532 0.2203 0.109 Uiso 1 1 calc R . .
C50 C 0.2764(8) 1.1362(9) 0.2130(3) 0.118(5) Uani 1 1 d . . .
H50 H 0.2748 1.1673 0.2319 0.142 Uiso 1 1 calc R . .
C51 C 0.3235(7) 1.1450(8) 0.1872(3) 0.104(4) Uani 1 1 d . . .
H51 H 0.3610 1.1832 0.1849 0.125 Uiso 1 1 calc R . .
C52 C 0.3402(6) 0.8594(7) 0.1886(3) 0.081(3) Uani 1 1 d . . .
H52 H 0.3482 0.8955 0.2055 0.097 Uiso 1 1 calc R . .
C53 C 0.3754(7) 0.7867(8) 0.1861(3) 0.102(4) Uani 1 1 d . . .
H53 H 0.4106 0.7652 0.2007 0.123 Uiso 1 1 calc R . .
C54 C 0.3477(7) 0.7529(7) 0.1576(3) 0.099(4) Uani 1 1 d . . .
H54 H 0.3609 0.7041 0.1491 0.118 Uiso 1 1 calc R . .
C55 C 0.1167(7) 0.8775(7) 0.2047(3) 0.087(3) Uani 1 1 d . . .
H55 H 0.1531 0.8446 0.2141 0.104 Uiso 1 1 calc R . .
C56 C 0.0457(8) 0.8913(9) 0.2175(3) 0.116(5) Uani 1 1 d . . .
H56 H 0.0248 0.8695 0.2365 0.140 Uiso 1 1 calc R . .
C57 C 0.0117(7) 0.9435(8) 0.1967(3) 0.107(4) Uani 1 1 d . . .
H57 H -0.0368 0.9650 0.1991 0.129 Uiso 1 1 calc R . .
C58 C 0.4027(5) 1.0132(5) 0.0361(3) 0.121(5) Uiso 1 1 d D . .
C59 C 0.1071(5) 0.8000(5) 0.0320(2) 0.095(3) Uiso 1 1 d D . .
C60 C 0.0573(5) 1.1508(5) 0.0581(2) 0.108(4) Uiso 1 1 d D . .

loop_
_atom_site_aniso_label
_atom_site_aniso_U_11
_atom_site_aniso_U_22
_atom_site_aniso_U_33
_atom_site_aniso_U_23
_atom_site_aniso_U_13
_atom_site_aniso_U_12
Ir1 0.0582(2) 0.04946(19) 0.0500(2) 0.00514(14) 0.00377(17) -0.00133(16)
Ir2 0.0495(2) 0.0661(2) 0.0509(2) -0.00055(15) 0.00234(16) 0.00602(17)
N1 0.086(6) 0.060(4) 0.051(4) 0.001(3) 0.019(4) 0.005(4)
N2 0.078(5) 0.063(5) 0.060(5) 0.001(4) 0.023(4) 0.004(4)
N3 0.084(6) 0.061(5) 0.054(4) -0.002(4) -0.004(4) -0.005(4)
N4 0.074(5) 0.063(5) 0.072(5) 0.006(4) -0.003(5) -0.014(4)
N5 0.066(5) 0.062(5) 0.060(5) 0.009(4) -0.005(4) -0.006(4)
N6 0.084(6) 0.053(4) 0.060(4) 0.012(3) -0.003(4) 0.005(4)
N7 0.060(5) 0.088(6) 0.059(5) -0.017(4) -0.008(4) 0.005(4)
N8 0.061(5) 0.094(6) 0.073(6) -0.012(5) -0.004(4) -0.004(5)
N9 0.054(5) 0.078(5) 0.066(5) 0.016(4) 0.004(4) 0.012(4)
N10 0.066(6) 0.083(6) 0.078(6) 0.013(5) 0.010(5) 0.022(5)
N11 0.065(5) 0.085(5) 0.054(4) 0.003(4) 0.013(4) -0.001(4)
N12 0.055(5) 0.083(6) 0.073(5) -0.002(4) 0.008(4) 0.003(4)
C1 0.068(6) 0.040(4) 0.067(6) 0.009(4) 0.002(5) -0.003(4)
C2 0.061(6) 0.065(6) 0.067(6) 0.002(5) 0.010(5) 0.004(5)
C3 0.094(8) 0.082(7) 0.097(8) 0.017(6) 0.022(7) 0.033(6)
C4 0.095(9) 0.086(8) 0.096(8) 0.031(6) -0.008(7) 0.024(7)
C5 0.091(8) 0.084(7) 0.056(6) 0.021(5) 0.003(6) 0.013(6)
C6 0.059(6) 0.052(5) 0.089(7) 0.012(5) 0.023(5) -0.001(4)
C7 0.052(5) 0.054(5) 0.057(5) 0.007(4) 0.004(4) 0.000(4)
C8 0.063(6) 0.065(6) 0.063(6) 0.008(4) -0.005(5) -0.004(5)
C9 0.066(7) 0.087(7) 0.098(8) 0.014(6) 0.014(6) -0.019(6)
C10 0.068(7) 0.105(8) 0.080(7) 0.014(6) 0.029(6) 0.004(6)
C11 0.057(6) 0.076(6) 0.070(6) 0.005(5) 0.011(5) 0.001(5)
C12 0.051(5) 0.065(5) 0.064(6) 0.005(4) 0.005(5) 0.000(4)
C13 0.050(5) 0.046(4) 0.062(5) -0.001(4) 0.009(4) -0.001(4)
C14 0.071(6) 0.057(5) 0.060(6) 0.005(4) -0.003(5) 0.001(5)
C15 0.099(8) 0.049(5) 0.072(6) 0.007(4) -0.008(6) -0.007(5)
C16 0.090(8) 0.074(7) 0.083(7) -0.002(6) -0.008(7) -0.018(6)
C17 0.054(6) 0.080(6) 0.057(5) -0.005(5) 0.004(5) -0.006(5)
C18 0.042(5) 0.064(5) 0.063(5) 0.011(4) 0.007(4) 0.005(4)
C19 0.114(10) 0.069(6) 0.072(7) 0.004(5) 0.020(7) -0.015(6)
C20 0.116(10) 0.101(9) 0.079(8) 0.005(7) 0.039(7) 0.002(8)
C21 0.106(9) 0.076(7) 0.096(8) -0.007(6) 0.044(7) 0.005(6)
C22 0.116(9) 0.063(6) 0.064(6) 0.005(5) -0.007(6) -0.011(6)
C23 0.131(11) 0.084(8) 0.073(7) -0.014(6) -0.009(8) -0.026(8)
C24 0.096(9) 0.080(7) 0.104(9) -0.002(7) -0.011(7) -0.032(7)
C25 0.080(7) 0.084(7) 0.069(6) 0.006(5) -0.018(6) -0.006(6)
C26 0.123(11) 0.087(8) 0.093(9) 0.030(7) -0.028(8) 0.009(8)
C27 0.110(9) 0.056(6) 0.105(9) 0.018(6) -0.030(8) 0.001(6)
C31 0.043(5) 0.077(6) 0.056(5) 0.009(4) -0.001(4) 0.010(4)
C32 0.063(6) 0.067(6) 0.068(6) 0.000(5) -0.004(5) 0.007(5)
C33 0.073(7) 0.096(8) 0.091(8) 0.000(7) -0.001(7) -0.017(6)
C34 0.073(8) 0.108(9) 0.102(9) 0.010(7) 0.014(7) -0.015(7)
C35 0.070(7) 0.093(8) 0.070(7) 0.007(6) 0.012(6) 0.011(6)
C36 0.062(6) 0.082(7) 0.060(6) 0.005(5) 0.003(5) 0.008(5)
C37 0.059(5) 0.057(5) 0.048(5) 0.003(4) 0.009(4) 0.002(4)
C38 0.058(5) 0.068(6) 0.060(6) 0.004(4) 0.010(5) 0.011(5)
C39 0.084(8) 0.062(7) 0.122(10) 0.000(6) 0.013(8) 0.017(6)
C40 0.093(8) 0.063(6) 0.098(8) -0.023(6) 0.001(7) -0.005(6)
C41 0.071(6) 0.065(6) 0.072(6) -0.004(5) 0.000(5) 0.000(5)
C42 0.060(6) 0.065(6) 0.063(6) -0.004(4) -0.004(5) 0.000(5)
C43 0.050(5) 0.050(5) 0.056(5) -0.011(4) 0.002(4) 0.005(4)
C44 0.053(6) 0.078(6) 0.074(6) -0.012(5) -0.002(5) 0.006(5)
C45 0.060(7) 0.105(9) 0.111(9) -0.013(7) 0.009(7) 0.014(6)
C46 0.069(7) 0.087(8) 0.114(10) -0.009(7) -0.016(7) 0.028(6)
C47 0.076(7) 0.060(6) 0.078(7) -0.017(5) -0.017(6) 0.005(5)
C48 0.064(6) 0.050(5) 0.071(6) -0.008(4) -0.007(5) 0.003(4)
C49 0.092(9) 0.115(9) 0.065(7) -0.029(6) 0.001(6) 0.015(7)
C50 0.122(12) 0.144(13) 0.089(9) -0.049(9) -0.011(9) 0.010(10)
C51 0.089(9) 0.116(10) 0.108(10) -0.050(8) -0.013(8) -0.008(8)
C52 0.064(7) 0.112(9) 0.067(6) 0.018(6) -0.002(6) 0.001(6)
C53 0.069(8) 0.132(11) 0.106(10) 0.033(8) -0.015(7) 0.018(8)
C54 0.079(8) 0.101(9) 0.115(10) 0.021(8) 0.006(8) 0.030(7)
C55 0.075(7) 0.105(8) 0.081(7) 0.013(6) 0.008(6) 0.002(6)
C56 0.093(10) 0.163(14) 0.094(9) 0.027(9) 0.028(8) -0.009(9)
C57 0.070(8) 0.144(12) 0.108(10) -0.003(9) 0.037(8) -0.008(8)

loop_
_atom_type_symbol
_atom_type_description
_atom_type_scat_dispersion_real
_atom_type_scat_dispersion_imag
_atom_type_scat_source
C C 0.0033 0.0016 'International Tables Vol C Tables 4.2.6.8 and 6.1.1.4'
H H 0.0000 0.0000 'International Tables Vol C Tables 4.2.6.8 and 6.1.1.4'
N N 0.0061 0.0033 'International Tables Vol C Tables 4.2.6.8 and 6.1.1.4'
F F 0.0171 0.0103 'International Tables Vol C Tables 4.2.6.8 and 6.1.1.4'
Ir Ir -1.4442 7.9887 'International Tables Vol C Tables 4.2.6.8 and 6.1.1.4'

loop_
_geom_angle_atom_site_label_1
_geom_angle_atom_site_label_2
_geom_angle_atom_site_label_3
_geom_angle
C7 Ir1 C1 93.2(3)
C7 Ir1 C13 96.1(3)
C1 Ir1 C13 93.7(3)
C7 Ir1 N5 97.7(3)
C1 Ir1 N5 167.5(3)
C13 Ir1 N5 79.0(3)
C7 Ir1 N1 168.2(3)
C1 Ir1 N1 78.9(3)
C13 Ir1 N1 93.2(3)
N5 Ir1 N1 91.2(3)
C7 Ir1 N3 79.0(3)
C1 Ir1 N3 93.0(3)
C13 Ir1 N3 171.9(3)
N5 Ir1 N3 95.1(3)
N1 Ir1 N3 92.6(3)
C31 Ir2 C37 93.3(4)
C31 Ir2 C43 95.8(3)
C37 Ir2 C43 93.9(3)
C31 Ir2 N11 169.7(4)
C37 Ir2 N11 96.1(3)
C43 Ir2 N11 79.3(3)
C31 Ir2 N9 91.7(3)
C37 Ir2 N9 79.0(3)
C43 Ir2 N9 170.0(3)
N11 Ir2 N9 94.3(3)
C31 Ir2 N7 79.5(4)
C37 Ir2 N7 170.9(3)
C43 Ir2 N7 92.4(3)
N11 Ir2 N7 91.5(3)
N9 Ir2 N7 95.5(3)
C19 N1 N2 106.3(8)
C19 N1 Ir1 140.0(8)
N2 N1 Ir1 113.5(5)
C21 N2 N1 109.8(8)
C21 N2 C2 133.5(9)
N1 N2 C2 116.7(7)
C22 N3 N4 106.7(8)
C22 N3 Ir1 140.0(8)
N4 N3 Ir1 113.2(5)
C24 N4 N3 108.3(9)
C24 N4 C8 135.0(10)
N3 N4 C8 116.6(7)
C25 N5 N6 106.6(7)
C25 N5 Ir1 139.5(7)
N6 N5 Ir1 112.6(5)
C27 N6 N5 110.5(8)
C27 N6 C14 132.2(9)
N5 N6 C14 117.3(7)
C49 N7 N8 106.6(9)
C49 N7 Ir2 140.2(9)
N8 N7 Ir2 113.2(6)
C51 N8 N7 109.0(9)
C51 N8 C32 134.0(10)
N7 N8 C32 116.9(8)
C52 N9 N10 106.9(8)
C52 N9 Ir2 139.5(8)
N10 N9 Ir2 113.6(6)
C54 N10 N9 110.7(10)
C54 N10 C38 132.5(10)
N9 N10 C38 116.8(7)
N12 N11 C55 105.8(8)
N12 N11 Ir2 113.8(6)
C55 N11 Ir2 139.1(8)
C57 N12 N11 110.3(9)
C57 N12 C44 133.4(10)
N11 N12 C44 116.3(8)
C2 C1 C6 114.1(8)
C2 C1 Ir1 116.2(6)
C6 C1 Ir1 129.5(7)
C3 C2 C1 124.8(9)
C3 C2 N2 120.8(9)
C1 C2 N2 114.4(8)
C4 C3 C2 117.7(10)
C5 C4 C3 120.7(9)
C4 C5 C6 121.0(8)
C4 C5 C28 119.9(8)
C6 C5 C28 119.0(7)
C5 C6 C1 121.6(8)
C12 C7 C8 114.9(8)
C12 C7 Ir1 129.3(7)
C8 C7 Ir1 115.6(7)
C9 C8 C7 124.8(9)
C9 C8 N4 120.0(9)
C7 C8 N4 115.1(8)
C8 C9 C10 117.8(10)
C11 C10 C9 120.2(9)
C10 C11 C12 121.1(8)
C10 C11 C29 119.7(7)
C12 C11 C29 119.3(7)
C7 C12 C11 121.1(8)
C14 C13 C18 114.4(8)
C14 C13 Ir1 115.6(6)
C18 C13 Ir1 130.0(6)
C15 C14 C13 123.8(9)
C15 C14 N6 121.8(8)
C13 C14 N6 114.4(8)
C16 C15 C14 120.1(9)
C15 C16 C17 119.2(9)
C16 C17 C18 121.0(7)
C16 C17 C30 120.7(7)
C18 C17 C30 118.3(7)
C17 C18 C13 121.4(8)
N1 C19 C20 109.9(10)
C21 C20 C19 105.6(10)
N2 C21 C20 108.4(11)
N3 C22 C23 110.5(10)
C24 C23 C22 105.2(10)
N4 C24 C23 109.3(11)
N5 C25 C26 108.6(10)
C27 C26 C25 107.2(10)
N6 C27 C26 107.1(10)
F3B C28 F3A 127.7(11)
F3B C28 F1A 58.3(8)
F3A C28 F1A 110.0(8)
F3B C28 F1B 109.7(9)
F3A C28 F1B 36.7(7)
F1A C28 F1B 132.7(11)
F3B C28 F2A 45.7(8)
F3A C28 F2A 105.7(8)
F1A C28 F2A 102.9(7)
F1B C28 F2A 72.4(8)
F3B C28 F2B 105.2(8)
F3A C28 F2B 68.7(8)
F1A C28 F2B 49.7(7)
F1B C28 F2B 104.2(8)
F2A C28 F2B 140.6(10)
F3B C28 C5 115.2(8)
F3A C28 C5 115.7(8)
F1A C28 C5 112.9(7)
F1B C28 C5 113.1(8)
F2A C28 C5 108.6(7)
F2B C28 C5 108.6(7)
F4A C29 F4B 127.7(11)
F4A C29 F6A 108.7(8)
F4B C29 F6A 31.6(8)
F4A C29 F6B 73.2(8)
F4B C29 F6B 106.8(8)
F6A C29 F6B 130.1(10)
F4A C29 F5A 108.7(8)
F4B C29 F5A 73.8(9)
F6A C29 F5A 104.0(7)
F6B C29 F5A 38.4(8)
F4A C29 F5B 33.2(7)
F4B C29 F5B 105.5(8)
F6A C29 F5B 78.7(8)
F6B C29 F5B 103.3(8)
F5A C29 F5B 131.4(10)
F4A C29 C11 112.9(7)
F4B C29 C11 114.3(8)
F6A C29 C11 111.4(7)
F6B C29 C11 113.1(8)
F5A C29 C11 110.7(7)
F5B C29 C11 113.0(7)
F8A C30 F7B 64.5(7)
F8A C30 F8B 130.0(11)
F7B C30 F8B 109.2(8)
F8A C30 F7A 108.5(8)
F7B C30 F7A 129.1(10)
F8B C30 F7A 34.2(7)
F8A C30 F9B 42.3(7)
F7B C30 F9B 104.0(8)
F8B C30 F9B 104.2(8)
F7A C30 F9B 72.3(7)
F8A C30 F9A 105.4(7)
F7B C30 F9A 43.6(7)
F8B C30 F9A 71.8(8)
F7A C30 F9A 103.1(7)
F9B C30 F9A 135.2(9)
F8A C30 C17 113.8(7)
F7B C30 C17 114.1(7)
F8B C30 C17 113.3(8)
F7A C30 C17 114.2(7)
F9B C30 C17 111.3(7)
F9A C30 C17 110.9(7)
C36 C31 C32 113.5(9)
C36 C31 Ir2 130.7(8)
C32 C31 Ir2 115.8(7)
C33 C32 C31 125.0(9)
C33 C32 N8 120.5(10)
C31 C32 N8 114.5(9)
C34 C33 C32 118.4(11)
C33 C34 C35 119.0(10)
C34 C35 C36 122.2(8)
C34 C35 C58 119.9(8)
C36 C35 C58 117.7(8)
C35 C36 C31 121.7(9)
C42 C37 C38 113.5(8)
C42 C37 Ir2 130.2(7)
C38 C37 Ir2 116.0(7)
C39 C38 C37 124.5(10)
C39 C38 N10 121.0(9)
C37 C38 N10 114.4(8)
C38 C39 C40 118.9(10)
C39 C40 C41 119.0(9)
C42 C41 C40 120.8(8)
C42 C41 C59 120.2(7)
C40 C41 C59 119.0(8)
C41 C42 C37 123.3(8)
C48 C43 C44 115.2(8)
C48 C43 Ir2 130.1(7)
C44 C43 Ir2 114.6(7)
C45 C44 C43 122.6(10)
C45 C44 N12 121.9(10)
C43 C44 N12 115.5(8)
C44 C45 C46 120.6(11)
C45 C46 C47 119.0(10)
C48 C47 C46 120.1(8)
C48 C47 C60 120.6(8)
C46 C47 C60 119.3(8)
C47 C48 C43 122.5(9)
N7 C49 C50 109.7(12)
C51 C50 C49 107.1(11)
C50 C51 N8 107.7(12)
N9 C52 C53 109.3(11)
C54 C53 C52 106.2(10)
N10 C54 C53 106.9(11)
N11 C55 C56 110.3(11)
C55 C56 C57 105.9(11)
N12 C57 C56 107.7(11)
F12B C58 F10A 125.6(12)
F12B C58 F10B 109.7(9)
F10A C58 F10B 70.9(9)
F12B C58 F12A 27.7(8)
F10A C58 F12A 110.0(9)
F10B C58 F12A 130.3(11)
F12B C58 F11A 76.7(9)
F10A C58 F11A 105.8(8)
F10B C58 F11A 38.4(8)
F12A C58 F11A 103.2(8)
F12B C58 F11B 106.2(9)
F10A C58 F11B 35.5(8)
F10B C58 F11B 105.5(8)
F12A C58 F11B 81.8(9)
F11A C58 F11B 134.9(11)
F12B C58 C35 115.1(8)
F10A C58 C35 114.1(8)
F10B C58 C35 111.6(8)
F12A C58 C35 112.2(8)
F11A C58 C35 110.8(8)
F11B C58 C35 108.2(8)
F14B C59 F14A 131.8(11)
F14B C59 F13A 68.6(8)
F14A C59 F13A 107.2(8)
F14B C59 F13B 108.1(8)
F14A C59 F13B 38.1(7)
F13A C59 F13B 132.5(10)
F14B C59 F15B 108.6(8)
F14A C59 F15B 68.6(8)
F13A C59 F15B 43.3(7)
F13B C59 F15B 104.4(8)
F14B C59 F15A 39.1(8)
F14A C59 F15A 105.7(8)
F13A C59 F15A 103.8(7)
F13B C59 F15A 71.9(8)
F15B C59 F15A 132.6(10)
F14B C59 C41 112.5(8)
F14A C59 C41 112.8(7)
F13A C59 C41 113.0(7)
F13B C59 C41 111.5(7)
F15B C59 C41 111.4(7)
F15A C59 C41 113.6(7)
F18B C60 F18A 123.3(11)
F18B C60 F16B 109.3(9)
F18A C60 F16B 68.3(9)
F18B C60 F17A 30.3(9)
F18A C60 F17A 108.7(8)
F16B C60 F17A 132.4(11)
F18B C60 F16A 72.7(9)
F18A C60 F16A 105.8(8)
F16B C60 F16A 42.3(8)
F17A C60 F16A 102.2(7)
F18B C60 F17B 104.9(8)
F18A C60 F17B 35.5(7)
F16B C60 F17B 102.9(8)
F17A C60 F17B 79.8(8)
F16A C60 F17B 133.4(10)
F18B C60 C47 116.6(8)
F18A C60 C47 115.3(8)
F16B C60 C47 112.7(8)
F17A C60 C47 110.8(7)
F16A C60 C47 113.1(7)
F17B C60 C47 109.2(7)

loop_
_geom_bond_atom_site_label_1
_geom_bond_atom_site_label_2
_geom_bond_distance
Ir1 C7 2.013(8)
Ir1 C1 2.016(8)
Ir1 C13 2.016(8)
Ir1 N5 2.113(7)
Ir1 N1 2.114(7)
Ir1 N3 2.116(8)
Ir2 C31 2.011(9)
Ir2 C37 2.020(8)
Ir2 C43 2.021(8)
Ir2 N11 2.102(7)
Ir2 N9 2.108(7)
Ir2 N7 2.108(7)
N1 C19 1.332(12)
N1 N2 1.356(10)
N2 C21 1.337(12)
N2 C2 1.436(11)
N3 C22 1.330(11)
N3 N4 1.359(10)
N4 C24 1.348(12)
N4 C8 1.423(12)
N5 C25 1.332(11)
N5 N6 1.345(10)
N6 C27 1.338(12)
N6 C14 1.430(11)
N7 C49 1.325(12)
N7 N8 1.366(11)
N8 C51 1.358(13)
N8 C32 1.429(12)
N9 C52 1.328(12)
N9 N10 1.355(11)
N10 C54 1.339(13)
N10 C38 1.436(12)
N11 N12 1.346(10)
N11 C55 1.347(12)
N12 C57 1.347(13)
N12 C44 1.423(12)
F1A C28 1.322(8)
F2A C28 1.377(8)
F3A C28 1.305(8)
F4A C29 1.307(8)
F5A C29 1.350(8)
F6A C29 1.342(8)
F7A C30 1.327(8)
F8A C30 1.314(8)
F9A C30 1.368(8)
F10A C58 1.308(8)
F11A C58 1.363(8)
F12A C58 1.333(8)
F13A C59 1.342(8)
F14A C59 1.324(8)
F15A C59 1.343(8)
F16A C60 1.359(8)
F17A C60 1.350(8)
F18A C60 1.309(8)
F1B C28 1.322(8)
F2B C28 1.377(8)
F3B C28 1.302(8)
F4B C29 1.320(8)
F5B C29 1.357(8)
F6B C29 1.344(8)
F7B C30 1.321(8)
F8B C30 1.324(8)
F9B C30 1.366(8)
F10B C58 1.321(9)
F11B C58 1.371(9)
F12B C58 1.300(9)
F13B C59 1.340(8)
F14B C59 1.311(8)
F15B C59 1.342(8)
F16B C60 1.326(9)
F17B C60 1.381(8)
F18B C60 1.305(9)
C1 C2 1.404(12)
C1 C6 1.410(12)
C2 C3 1.382(13)
C3 C4 1.380(14)
C4 C5 1.357(13)
C5 C6 1.388(12)
C5 C28 1.509(11)
C7 C12 1.399(12)
C7 C8 1.405(12)
C8 C9 1.377(13)
C9 C10 1.384(14)
C10 C11 1.364(13)
C11 C12 1.401(11)
C11 C29 1.504(11)
C13 C14 1.400(11)
C13 C18 1.410(12)
C14 C15 1.374(12)
C15 C16 1.356(13)
C16 C17 1.371(12)
C17 C18 1.391(11)
C17 C30 1.502(10)
C19 C20 1.384(15)
C20 C21 1.354(15)
C22 C23 1.374(15)
C23 C24 1.351(15)
C25 C26 1.380(14)
C26 C27 1.345(15)
C31 C36 1.394(12)
C31 C32 1.415(13)
C32 C33 1.377(14)
C33 C34 1.369(15)
C34 C35 1.366(14)
C35 C36 1.382(13)
C35 C58 1.518(12)
C37 C42 1.396(11)
C37 C38 1.401(12)
C38 C39 1.367(14)
C39 C40 1.375(15)
C40 C41 1.377(13)
C41 C42 1.354(11)
C41 C59 1.508(11)
C43 C48 1.397(12)
C43 C44 1.413(12)
C44 C45 1.366(14)
C45 C46 1.367(15)
C46 C47 1.395(14)
C47 C48 1.374(12)
C47 C60 1.500(11)
C49 C50 1.377(17)
C50 C51 1.340(17)
C52 C53 1.391(15)
C53 C54 1.378(16)
C55 C56 1.368(15)
C56 C57 1.364(17)
